data_9002792
loop_
_publ_author_name
'Andreozzi, G. B.'
'Lucchesi, S.'

_publ_section_title
;
 Intersite distribution of Fe2+ and Mg in the spinel (sensu stricto) -
 hercynite series by single-crystal X-ray diffraction
 Sample: He9a/h
;
_journal_name_full 'American Mineralogist'
_journal_page_first 1113
_journal_page_last 1120
_journal_volume 87
_journal_year 2002
_chemical_formula_sum 'Al1.926 Fe0.897 Mg0.177 O4'
_chemical_name_mineral Hercynite
_space_group_IT_number 227
_symmetry_space_group_name_Hall '-F 4vw 2vw 3'
_symmetry_space_group_name_H-M 'F d -3 m :2'
_cell_angle_alpha 90
_cell_angle_beta 90
_cell_angle_gamma 90
_cell_formula_units_Z 8
_cell_length_a 8.1494
_cell_length_b 8.1494
_cell_length_c 8.1494
_cell_volume 541.224
_database_code_amcsd 0002881
_exptl_crystal_density_diffrn 4.181
_cod_original_sg_symbol_H-M 'F d 3 m'
_cod_original_formula_sum '(Al1.926 Mg.177 Fe.897) O4'
_cod_database_code 9002792

loop_
_space_group_symop_operation_xyz
x,y,z
x,1/2+y,1/2+z
1/2+x,y,1/2+z
1/2+x,1/2+y,z
3/4+z,1/2-x,1/4+y
3/4+z,-x,3/4+y
1/4+z,1/2-x,3/4+y
1/4+z,-x,1/4+y
3/4-y,1/2+z,1/4-x
3/4-y,+z,3/4-x
1/4-y,1/2+z,3/4-x
1/4-y,+z,1/4-x
3/4+x,1/2-y,1/4+z
3/4+x,-y,3/4+z
1/4+x,1/2-y,3/4+z
1/4+x,-y,1/4+z
3/4-z,1/2+x,1/4-y
3/4-z,+x,3/4-y
1/4-z,1/2+x,3/4-y
1/4-z,+x,1/4-y
3/4+y,1/2-z,1/4+x
3/4+y,-z,3/4+x
1/4+y,1/2-z,3/4+x
1/4+y,-z,1/4+x
3/4-x,1/2+y,1/4-z
3/4-x,+y,3/4-z
1/4-x,1/2+y,3/4-z
1/4-x,+y,1/4-z
1/2+x,3/4-z,1/4-y
1/2+x,1/4-z,3/4-y
+x,3/4-z,3/4-y
+x,1/4-z,1/4-y
1/2-z,3/4+y,1/4+x
1/2-z,1/4+y,3/4+x
-z,3/4+y,3/4+x
-z,1/4+y,1/4+x
1/2+y,3/4-x,1/4-z
1/2+y,1/4-x,3/4-z
+y,3/4-x,3/4-z
+y,1/4-x,1/4-z
1/2-x,3/4+z,1/4+y
1/2-x,1/4+z,3/4+y
-x,3/4+z,3/4+y
-x,1/4+z,1/4+y
1/2+z,3/4-y,1/4-x
1/2+z,1/4-y,3/4-x
+z,3/4-y,3/4-x
+z,1/4-y,1/4-x
1/2-y,3/4+x,1/4+z
1/2-y,1/4+x,3/4+z
-y,3/4+x,3/4+z
-y,1/4+x,1/4+z
x,1/2+z,1/2+y
x,+z,+y
1/2+x,1/2+z,+y
1/2+x,+z,1/2+y
-z,1/2-y,1/2-x
-z,-y,-x
1/2-z,1/2-y,-x
1/2-z,-y,1/2-x
y,1/2+x,1/2+z
y,+x,+z
1/2+y,1/2+x,+z
1/2+y,+x,1/2+z
-x,1/2-z,1/2-y
-x,-z,-y
1/2-x,1/2-z,-y
1/2-x,-z,1/2-y
z,1/2+y,1/2+x
z,+y,+x
1/2+z,1/2+y,+x
1/2+z,+y,1/2+x
-y,1/2-x,1/2-z
-y,-x,-z
1/2-y,1/2-x,-z
1/2-y,-x,1/2-z
3/4+z,1/4+x,1/2-y
3/4+z,3/4+x,-y
1/4+z,1/4+x,-y
1/4+z,3/4+x,1/2-y
3/4-y,1/4-z,1/2+x
3/4-y,3/4-z,+x
1/4-y,1/4-z,+x
1/4-y,3/4-z,1/2+x
3/4+x,1/4+y,1/2-z
3/4+x,3/4+y,-z
1/4+x,1/4+y,-z
1/4+x,3/4+y,1/2-z
3/4-z,1/4-x,1/2+y
3/4-z,3/4-x,+y
1/4-z,1/4-x,+y
1/4-z,3/4-x,1/2+y
3/4+y,1/4+z,1/2-x
3/4+y,3/4+z,-x
1/4+y,1/4+z,-x
1/4+y,3/4+z,1/2-x
3/4-x,1/4-y,1/2+z
3/4-x,3/4-y,+z
1/4-x,1/4-y,+z
1/4-x,3/4-y,1/2+z
-z,3/4+x,3/4+y
-z,1/4+x,1/4+y
1/2-z,3/4+x,1/4+y
1/2-z,1/4+x,3/4+y
y,3/4-z,3/4-x
y,1/4-z,1/4-x
1/2+y,3/4-z,1/4-x
1/2+y,1/4-z,3/4-x
-x,3/4+y,3/4+z
-x,1/4+y,1/4+z
1/2-x,3/4+y,1/4+z
1/2-x,1/4+y,3/4+z
z,3/4-x,3/4-y
z,1/4-x,1/4-y
1/2+z,3/4-x,1/4-y
1/2+z,1/4-x,3/4-y
-y,3/4+z,3/4+x
-y,1/4+z,1/4+x
1/2-y,3/4+z,1/4+x
1/2-y,1/4+z,3/4+x
x,3/4-y,3/4-z
x,1/4-y,1/4-z
1/2+x,3/4-y,1/4-z
1/2+x,1/4-y,3/4-z
1/4-x,1/2+z,3/4-y
1/4-x,+z,1/4-y
3/4-x,1/2+z,1/4-y
3/4-x,+z,3/4-y
1/4+z,1/2-y,3/4+x
1/4+z,-y,1/4+x
3/4+z,1/2-y,1/4+x
3/4+z,-y,3/4+x
1/4-y,1/2+x,3/4-z
1/4-y,+x,1/4-z
3/4-y,1/2+x,1/4-z
3/4-y,+x,3/4-z
1/4+x,1/2-z,3/4+y
1/4+x,-z,1/4+y
3/4+x,1/2-z,1/4+y
3/4+x,-z,3/4+y
1/4-z,1/2+y,3/4-x
1/4-z,+y,1/4-x
3/4-z,1/2+y,1/4-x
3/4-z,+y,3/4-x
1/4+y,1/2-x,3/4+z
1/4+y,-x,1/4+z
3/4+y,1/2-x,1/4+z
3/4+y,-x,3/4+z
3/4-x,3/4-z,y
3/4-x,1/4-z,1/2+y
1/4-x,3/4-z,1/2+y
1/4-x,1/4-z,y
3/4+z,3/4+y,-x
3/4+z,1/4+y,1/2-x
1/4+z,3/4+y,1/2-x
1/4+z,1/4+y,-x
3/4-y,3/4-x,z
3/4-y,1/4-x,1/2+z
1/4-y,3/4-x,1/2+z
1/4-y,1/4-x,z
3/4+x,3/4+z,-y
3/4+x,1/4+z,1/2-y
1/4+x,3/4+z,1/2-y
1/4+x,1/4+z,-y
3/4-z,3/4-y,x
3/4-z,1/4-y,1/2+x
1/4-z,3/4-y,1/2+x
1/4-z,1/4-y,x
3/4+y,3/4+x,-z
3/4+y,1/4+x,1/2-z
1/4+y,3/4+x,1/2-z
1/4+y,1/4+x,-z
-z,-x,-y
-z,1/2-x,1/2-y
1/2-z,-x,1/2-y
1/2-z,1/2-x,-y
y,z,x
y,1/2+z,1/2+x
1/2+y,z,1/2+x
1/2+y,1/2+z,x
-x,-y,-z
-x,1/2-y,1/2-z
1/2-x,-y,1/2-z
1/2-x,1/2-y,-z
z,x,y
z,1/2+x,1/2+y
1/2+z,x,1/2+y
1/2+z,1/2+x,y
-y,-z,-x
-y,1/2-z,1/2-x
1/2-y,-z,1/2-x
1/2-y,1/2-z,-x

loop_
_atom_site_aniso_label
_atom_site_aniso_U_11
_atom_site_aniso_U_22
_atom_site_aniso_U_33
_atom_site_aniso_U_12
_atom_site_aniso_U_13
_atom_site_aniso_U_23
Al1 0.00510 0.00510 0.00510 0.00000 0.00000 0.00000
Mg1 0.00510 0.00510 0.00510 0.00000 0.00000 0.00000
Fe1 0.00510 0.00510 0.00510 0.00000 0.00000 0.00000
Mg2 0.00760 0.00760 0.00760 0.00000 0.00000 0.00000
Al2 0.00760 0.00760 0.00760 0.00000 0.00000 0.00000
Fe2 0.00760 0.00760 0.00760 0.00000 0.00000 0.00000
O 0.00970 0.00970 0.00970 0.00000 0.00000 0.00000

loop_
_atom_site_label
_atom_site_fract_x
_atom_site_fract_y
_atom_site_fract_z
_atom_site_occupancy
Al1 0.50000 0.50000 0.50000 0.88700
Mg1 0.50000 0.50000 0.50000 0.03800
Fe1 0.50000 0.50000 0.50000 0.07500
Mg2 0.12500 0.12500 0.12500 0.10100
Al2 0.12500 0.12500 0.12500 0.15200
Fe2 0.12500 0.12500 0.12500 0.74700
O 0.26377 0.26377 0.26377 1.00000

loop_
_cod_changelog_entry_id
_cod_changelog_entry_author
_cod_changelog_entry_date
_cod_changelog_entry_text
1
;cod-tools version 3.10.1
Id: cif_fix_AMCSD_atom_labels 10224 2024-08-07 11:09:31Z saulius
;
2024-08-07T19:38:57+03:00
;Changed the following '_atom_site_label' values:
the first duplicated label 'Mg'  converted to 'Mg1'
duplicated label 'Mg' at index 3 converted to 'Mg2'
the first duplicated label 'Al'  converted to 'Al1'
duplicated label 'Al' at index 4 converted to 'Al2'
the first duplicated label 'Fe'  converted to 'Fe1'
duplicated label 'Fe' at index 5 converted to 'Fe2'
;

loop_
_cod_related_entry_id
_cod_related_entry_database
_cod_related_entry_code
1 AMCSD 0002881
